data_7708914
loop_
_publ_author_name
'Liu, Xiaomeng'
'Kang, Lei'
'Guo, Ruixin'
'Lin, Zheshuai'

_publ_section_title
;
 Two metal-free cyanurate crystals with a large optical birefringence
 resulting from the combination of \p-conjugated units
;
_journal_name_full 'Dalton Transactions'
_journal_paper_doi 10.1039/D1DT03500B
_journal_year 2021
_chemical_formula_sum 'C15 H27 N21 O12'
_chemical_formula_weight 693.57
_space_group_crystal_system triclinic
_space_group_IT_number 2
_space_group_name_Hall '-P 1'
_space_group_name_H-M_alt 'P -1'
_atom_sites_solution_hydrogens difmap
_audit_creation_method SHELXL-2018/3
_audit_update_record
;
2021-01-21 deposited with the CCDC.	2021-11-05 downloaded from the CCDC.
;
_cell_angle_alpha 84.674(3)
_cell_angle_beta 76.702(4)
_cell_angle_gamma 83.421(4)
_cell_formula_units_Z 2
_cell_length_a 9.9296(5)
_cell_length_b 10.4028(4)
_cell_length_c 13.9056(6)
_cell_measurement_reflns_used 7783
_cell_measurement_temperature 293(2)
_cell_measurement_theta_max 29.7560
_cell_measurement_theta_min 3.2610
_cell_volume 1385.38(11)
_computing_structure_refinement 'SHELXL-2018/3 (Sheldrick, 2018)'
_computing_structure_solution 'SHELXT 2018/2 (Sheldrick, 2018)'
_diffrn_ambient_temperature 293(2)
_diffrn_measured_fraction_theta_full 0.994
_diffrn_measured_fraction_theta_max 0.890
_diffrn_measurement_device_type 'XtaLAB AFC12 (RINC): Kappa dual home/near'
_diffrn_radiation_type MoK\a
_diffrn_radiation_wavelength 0.71073
_diffrn_reflns_av_R_equivalents 0.0266
_diffrn_reflns_av_unetI/netI 0.0265
_diffrn_reflns_Laue_measured_fraction_full 0.994
_diffrn_reflns_Laue_measured_fraction_max 0.890
_diffrn_reflns_limit_h_max 13
_diffrn_reflns_limit_h_min -13
_diffrn_reflns_limit_k_max 13
_diffrn_reflns_limit_k_min -14
_diffrn_reflns_limit_l_max 18
_diffrn_reflns_limit_l_min -18
_diffrn_reflns_number 23250
_diffrn_reflns_point_group_measured_fraction_full 0.994
_diffrn_reflns_point_group_measured_fraction_max 0.890
_diffrn_reflns_theta_full 25.242
_diffrn_reflns_theta_max 29.715
_diffrn_reflns_theta_min 3.018
_exptl_absorpt_coefficient_mu 0.143
_exptl_absorpt_correction_T_max 1.00000
_exptl_absorpt_correction_T_min 0.64219
_exptl_absorpt_correction_type multi-scan
_exptl_crystal_colour colourless
_exptl_crystal_density_diffrn 1.663
_exptl_crystal_description block
_exptl_crystal_F_000 720
_exptl_crystal_size_max 0.2
_exptl_crystal_size_mid 0.1
_exptl_crystal_size_min 0.1
_refine_diff_density_max 0.158
_refine_diff_density_min -0.280
_refine_diff_density_rms 0.049
_refine_ls_extinction_method none
_refine_ls_goodness_of_fit_ref 1.059
_refine_ls_hydrogen_treatment refall
_refine_ls_matrix_type full
_refine_ls_number_parameters 541
_refine_ls_number_reflns 7010
_refine_ls_number_restraints 0
_refine_ls_restrained_S_all 1.059
_refine_ls_R_factor_all 0.0520
_refine_ls_R_factor_gt 0.0373
_refine_ls_shift/su_max 0.001
_refine_ls_shift/su_mean 0.000
_refine_ls_structure_factor_coef Fsqd
_refine_ls_weighting_details 'w=1/[\s^2^(Fo^2^)+(0.0651P)^2^+0.0174P] where P=(Fo^2^+2Fc^2^)/3'
_refine_ls_weighting_scheme calc
_refine_ls_wR_factor_gt 0.1021
_refine_ls_wR_factor_ref 0.1099
_reflns_Friedel_coverage 0.000
_reflns_number_gt 5285
_reflns_number_total 7010
_reflns_threshold_expression 'I > 2\s(I)'
_cod_data_source_file d1dt03500b2.cif
_cod_data_source_block 1204-1
_cod_database_code 7708914
_shelx_shelxl_version_number 2018/3
_shelx_space_group_comment
;
The symmetry employed for this shelxl refinement is uniquely defined
by the following loop, which should always be used as a source of
symmetry information in preference to the above space-group names.
They are only intended as comments.
;

loop_
_space_group_symop_operation_xyz
'x, y, z'
'-x, -y, -z'

loop_
_atom_site_label
_atom_site_type_symbol
_atom_site_fract_x
_atom_site_fract_y
_atom_site_fract_z
_atom_site_U_iso_or_equiv
_atom_site_adp_type
_atom_site_occupancy
_atom_site_site_symmetry_order
_atom_site_calc_flag
_atom_site_refinement_flags_posn
_atom_site_refinement_flags_adp
_atom_site_refinement_flags_occupancy
_atom_site_disorder_assembly
_atom_site_disorder_group
O001 O 0.84267(9) 0.52749(7) 0.71079(6) 0.0355(2) Uani 1 1 d . . . . .
O002 O 0.71573(10) 0.86895(7) 0.90257(6) 0.0389(2) Uani 1 1 d . . . . .
O003 O 0.52531(9) 0.39870(7) 1.20906(6) 0.0370(2) Uani 1 1 d . . . . .
O004 O 0.67870(10) 0.50962(7) 0.96258(6) 0.0426(2) Uani 1 1 d . . . . .
O005 O 0.38055(9) 0.35635(8) 1.54346(6) 0.0390(2) Uani 1 1 d . . . . .
O006 O 0.85966(10) 0.93919(8) 0.57068(6) 0.0421(2) Uani 1 1 d . . . . .
O007 O 0.75807(11) 0.17877(8) 0.75955(6) 0.0426(2) Uani 1 1 d . . . . .
O008 O 0.61420(10) 0.10021(8) 1.09190(6) 0.0423(2) Uani 1 1 d . . . . .
O009 O 0.85171(10) 1.08817(8) 0.26195(6) 0.0458(2) Uani 1 1 d . . . . .
O00A O 0.53621(11) 0.00070(7) 1.37245(6) 0.0454(2) Uani 1 1 d . . . . .
O00B O 0.93320(11) 1.49347(8) 0.12826(6) 0.0476(2) Uani 1 1 d . . . . .
O00C O 1.04149(11) 1.15264(8) -0.06533(6) 0.0465(2) Uani 1 1 d . . . . .
N00D N 0.77297(10) 0.69818(8) 0.80522(7) 0.0288(2) Uani 1 1 d . . . . .
N00E N 0.44497(10) 0.38883(8) 1.37605(7) 0.0293(2) Uani 1 1 d . . . . .
N00F N 0.85823(10) 0.72882(8) 0.63205(7) 0.0307(2) Uani 1 1 d . . . . .
N00G N 0.63962(11) 0.30669(8) 1.02861(7) 0.0320(2) Uani 1 1 d . . . . .
N00H N 0.79231(11) 0.90359(9) 0.73582(7) 0.0314(2) Uani 1 1 d . . . . .
N00I N 0.52453(11) 0.19976(9) 1.29009(7) 0.0326(2) Uani 1 1 d . . . . .
N00J N 0.68828(11) 0.13686(9) 0.92571(7) 0.0335(2) Uani 1 1 d . . . . .
N00K N 0.72267(11) 0.34649(9) 0.85917(7) 0.0328(2) Uani 1 1 d . . . . .
N00L N 0.98747(11) 1.32449(9) 0.03131(7) 0.0327(2) Uani 1 1 d . . . . .
N00M N 0.88661(11) 1.29500(9) 0.20287(7) 0.0340(2) Uani 1 1 d . . . . .
N00N N 0.45951(11) 0.17979(9) 1.45841(7) 0.0326(2) Uani 1 1 d . . . . .
N00O N 0.94563(11) 1.12018(9) 0.09889(7) 0.0336(2) Uani 1 1 d . . . . .
N00P N 0.95403(12) 0.64164(10) 0.42424(8) 0.0384(2) Uani 1 1 d . . . . .
N00Q N 0.76115(12) 1.39181(10) 0.40361(8) 0.0391(2) Uani 1 1 d . . . . .
N00R N 0.93782(12) 0.69679(11) 0.26303(8) 0.0396(2) Uani 1 1 d . . . . .
N00S N 0.58172(13) 0.65011(10) 1.25931(8) 0.0411(3) Uani 1 1 d . . . . .
N00T N 0.81411(12) 1.18433(10) 0.46316(9) 0.0415(3) Uani 1 1 d . . . . .
N00U N 0.63449(13) 0.70800(11) 1.09281(8) 0.0431(3) Uani 1 1 d . . . . .
N00V N 0.71391(12) 1.34099(11) 0.57107(8) 0.0417(3) Uani 1 1 d . . . . .
N00W N 0.64010(14) 0.85555(10) 1.20402(9) 0.0458(3) Uani 1 1 d . . . . .
N00X N 0.87964(14) 0.84989(10) 0.37832(9) 0.0446(3) Uani 1 1 d . . . . .
C00Y C 0.49786(11) 0.33429(10) 1.29087(8) 0.0281(2) Uani 1 1 d . . . . .
C00Z C 0.75767(11) 0.82646(10) 0.81964(8) 0.0269(2) Uani 1 1 d . . . . .
C010 C 0.92402(12) 0.72981(10) 0.35529(8) 0.0302(2) Uani 1 1 d . . . . .
C011 C 0.83869(12) 0.85752(10) 0.64150(8) 0.0286(2) Uani 1 1 d . . . . .
C012 C 0.42612(11) 0.31336(10) 1.46144(8) 0.0280(2) Uani 1 1 d . . . . .
C013 C 0.99500(12) 1.19644(10) 0.01654(8) 0.0307(2) Uani 1 1 d . . . . .
C014 C 0.76332(11) 1.30576(10) 0.47938(8) 0.0298(2) Uani 1 1 d . . . . .
C015 C 0.82714(11) 0.64745(9) 0.71287(7) 0.0264(2) Uani 1 1 d . . . . .
C016 C 0.64477(12) 0.17621(10) 1.02027(8) 0.0295(2) Uani 1 1 d . . . . .
C017 C 0.68025(12) 0.39461(10) 0.95085(8) 0.0295(2) Uani 1 1 d . . . . .
C018 C 0.61937(12) 0.73750(10) 1.18637(8) 0.0305(2) Uani 1 1 d . . . . .
C019 C 0.72503(12) 0.21830(10) 0.84261(8) 0.0307(2) Uani 1 1 d . . . . .
C01A C 0.50886(12) 0.11877(10) 1.37364(8) 0.0305(2) Uani 1 1 d . . . . .
C01B C 0.89245(12) 1.16715(10) 0.19230(8) 0.0303(2) Uani 1 1 d . . . . .
C01C C 0.93395(12) 1.37506(10) 0.12361(8) 0.0311(2) Uani 1 1 d . . . . .
H00H H 0.7874(14) 0.9831(15) 0.7389(11) 0.043(4) Uiso 1 1 d . . . . .
H00D H 0.7477(15) 0.6414(15) 0.8564(12) 0.047(4) Uiso 1 1 d . . . . .
H00K H 0.7548(15) 0.3994(14) 0.8109(11) 0.044(4) Uiso 1 1 d . . . . .
H00N H 0.4504(14) 0.1296(14) 1.5123(12) 0.046(4) Uiso 1 1 d . . . . .
H00L H 1.0182(16) 1.3836(15) -0.0173(13) 0.049(4) Uiso 1 1 d . . . . .
H00V H 0.5827(17) 0.6641(16) 1.3211(13) 0.061(5) Uiso 1 1 d . . . . .
H00O H 0.9459(16) 1.0364(18) 0.0940(12) 0.056(4) Uiso 1 1 d . . . . .
H00G H 0.6070(17) 0.3375(16) 1.0904(13) 0.061(5) Uiso 1 1 d . . . . .
H00P H 0.7954(15) 1.3692(14) 0.3422(12) 0.046(4) Uiso 1 1 d . . . . .
H00J H 0.6909(16) 0.0544(17) 0.9183(12) 0.058(5) Uiso 1 1 d . . . . .
H00Q H 0.7224(17) 1.4702(17) 0.4179(12) 0.058(5) Uiso 1 1 d . . . . .
H00F H 0.8802(15) 0.8702(16) 0.4368(13) 0.051(4) Uiso 1 1 d . . . . .
H00I H 0.5631(16) 0.1680(15) 1.2301(13) 0.052(4) Uiso 1 1 d . . . . .
H00C H 0.9195(15) 0.7608(15) 0.2157(12) 0.051(4) Uiso 1 1 d . . . . .
H00A H 0.9354(15) 0.6636(14) 0.4894(12) 0.047(4) Uiso 1 1 d . . . . .
H00B H 1.0022(17) 0.5699(16) 0.4026(13) 0.060(5) Uiso 1 1 d . . . . .
H00Z H 0.6562(18) 0.9114(18) 1.1557(14) 0.071(6) Uiso 1 1 d . . . . .
H00R H 0.8368(17) 1.1609(17) 0.3990(14) 0.059(5) Uiso 1 1 d . . . . .
H00T H 0.6791(17) 1.4205(18) 0.5864(13) 0.062(5) Uiso 1 1 d . . . . .
H00E H 0.9530(16) 0.6125(18) 0.2499(13) 0.064(5) Uiso 1 1 d . . . . .
H00X H 0.6606(16) 0.7707(16) 1.0429(13) 0.057(4) Uiso 1 1 d . . . . .
H00U H 0.7308(17) 1.2874(17) 0.6173(13) 0.060(5) Uiso 1 1 d . . . . .
H00M H 0.8675(17) 0.9135(17) 0.3329(14) 0.065(5) Uiso 1 1 d . . . . .
H00Y H 0.6392(16) 0.6218(17) 1.0827(12) 0.059(5) Uiso 1 1 d . . . . .
H00W H 0.5666(15) 0.5747(16) 1.2403(12) 0.051(4) Uiso 1 1 d . . . . .
H00S H 0.8170(17) 1.1242(17) 0.5149(14) 0.064(5) Uiso 1 1 d . . . . .
H H 0.6051(18) 0.8810(17) 1.2636(15) 0.070(5) Uiso 1 1 d . . . . .

loop_
_atom_site_aniso_label
_atom_site_aniso_U_11
_atom_site_aniso_U_22
_atom_site_aniso_U_33
_atom_site_aniso_U_23
_atom_site_aniso_U_13
_atom_site_aniso_U_12
O001 0.0572(5) 0.0175(4) 0.0263(4) -0.0018(3) -0.0004(4) 0.0013(3)
O002 0.0693(6) 0.0218(4) 0.0210(4) -0.0038(3) -0.0001(4) -0.0033(4)
O003 0.0604(5) 0.0229(4) 0.0233(4) 0.0015(3) -0.0015(4) -0.0036(3)
O004 0.0806(6) 0.0185(4) 0.0244(4) -0.0032(3) 0.0003(4) -0.0094(4)
O005 0.0578(5) 0.0294(4) 0.0252(4) -0.0076(3) -0.0026(4) 0.0057(4)
O006 0.0743(6) 0.0224(4) 0.0236(4) 0.0033(3) -0.0011(4) -0.0040(4)
O007 0.0806(6) 0.0219(4) 0.0212(4) -0.0041(3) -0.0015(4) -0.0054(4)
O008 0.0744(6) 0.0221(4) 0.0243(4) 0.0032(3) -0.0001(4) -0.0048(4)
O009 0.0727(6) 0.0275(4) 0.0282(4) 0.0064(3) 0.0041(4) -0.0058(4)
O00A 0.0823(7) 0.0199(4) 0.0255(4) -0.0009(3) 0.0004(4) 0.0046(4)
O00B 0.0916(7) 0.0202(4) 0.0269(4) -0.0030(3) -0.0027(4) -0.0089(4)
O00C 0.0851(7) 0.0251(4) 0.0238(4) -0.0056(3) 0.0036(4) -0.0103(4)
N00D 0.0470(5) 0.0161(4) 0.0196(4) 0.0006(3) -0.0006(4) -0.0029(4)
N00E 0.0409(5) 0.0199(4) 0.0256(5) -0.0026(3) -0.0055(4) 0.0009(3)
N00F 0.0475(5) 0.0198(4) 0.0213(4) -0.0018(3) -0.0013(4) -0.0016(4)
N00G 0.0550(6) 0.0184(4) 0.0193(4) -0.0012(3) -0.0014(4) -0.0033(4)
N00H 0.0551(6) 0.0140(4) 0.0224(4) -0.0007(3) -0.0032(4) -0.0037(4)
N00I 0.0526(6) 0.0201(4) 0.0202(4) -0.0019(3) 0.0003(4) 0.0006(4)
N00J 0.0592(6) 0.0153(4) 0.0225(5) -0.0019(3) -0.0019(4) -0.0035(4)
N00K 0.0575(6) 0.0182(4) 0.0185(4) -0.0007(3) 0.0008(4) -0.0054(4)
N00L 0.0562(6) 0.0190(4) 0.0201(4) -0.0005(3) -0.0012(4) -0.0069(4)
N00M 0.0541(6) 0.0234(5) 0.0209(4) -0.0012(3) -0.0016(4) -0.0023(4)
N00N 0.0514(6) 0.0213(4) 0.0203(4) -0.0002(3) -0.0013(4) 0.0028(4)
N00O 0.0541(6) 0.0182(4) 0.0248(5) -0.0010(3) -0.0004(4) -0.0058(4)
N00P 0.0562(6) 0.0277(5) 0.0277(5) -0.0029(4) -0.0069(4) 0.0072(4)
N00Q 0.0567(6) 0.0249(5) 0.0306(5) -0.0018(4) -0.0045(5) 0.0068(4)
N00R 0.0637(7) 0.0275(5) 0.0276(5) -0.0056(4) -0.0120(5) 0.0028(5)
N00S 0.0692(7) 0.0270(5) 0.0251(5) 0.0019(4) -0.0047(5) -0.0108(5)
N00T 0.0593(7) 0.0234(5) 0.0352(6) 0.0004(4) -0.0019(5) 0.0041(4)
N00U 0.0771(8) 0.0266(5) 0.0224(5) -0.0039(4) -0.0031(5) -0.0064(5)
N00V 0.0600(7) 0.0328(6) 0.0282(5) -0.0021(4) -0.0061(5) 0.0054(5)
N00W 0.0829(8) 0.0215(5) 0.0281(5) -0.0047(4) 0.0001(5) -0.0079(5)
N00X 0.0799(8) 0.0230(5) 0.0282(5) -0.0037(4) -0.0101(5) 0.0043(5)
C00Y 0.0367(5) 0.0208(5) 0.0255(5) 0.0002(4) -0.0050(4) -0.0027(4)
C00Z 0.0389(5) 0.0192(5) 0.0212(5) -0.0019(4) -0.0034(4) -0.0027(4)
C010 0.0386(6) 0.0240(5) 0.0259(5) -0.0034(4) -0.0029(4) -0.0020(4)
C011 0.0407(6) 0.0216(5) 0.0215(5) 0.0001(4) -0.0037(4) -0.0032(4)
C012 0.0342(5) 0.0230(5) 0.0250(5) -0.0039(4) -0.0044(4) 0.0017(4)
C013 0.0471(6) 0.0209(5) 0.0223(5) -0.0020(4) -0.0032(4) -0.0050(4)
C014 0.0325(5) 0.0258(5) 0.0300(5) -0.0030(4) -0.0051(4) -0.0015(4)
C015 0.0368(5) 0.0187(5) 0.0215(5) -0.0023(4) -0.0031(4) 0.0003(4)
C016 0.0444(6) 0.0204(5) 0.0207(5) -0.0001(4) -0.0026(4) -0.0020(4)
C017 0.0473(6) 0.0185(5) 0.0204(5) -0.0013(4) -0.0029(4) -0.0029(4)
C018 0.0445(6) 0.0216(5) 0.0222(5) -0.0023(4) -0.0026(4) 0.0006(4)
C019 0.0492(6) 0.0196(5) 0.0208(5) -0.0017(4) -0.0027(4) -0.0028(4)
C01A 0.0431(6) 0.0215(5) 0.0231(5) -0.0015(4) -0.0016(4) 0.0011(4)
C01B 0.0416(6) 0.0237(5) 0.0226(5) 0.0016(4) -0.0028(4) -0.0021(4)
C01C 0.0503(6) 0.0210(5) 0.0207(5) -0.0020(4) -0.0048(4) -0.0038(4)

loop_
_atom_type_symbol
_atom_type_description
_atom_type_scat_dispersion_real
_atom_type_scat_dispersion_imag
_atom_type_scat_source
C C 0.0033 0.0016 'International Tables Vol C Tables 4.2.6.8 and 6.1.1.4'
H H 0.0000 0.0000 'International Tables Vol C Tables 4.2.6.8 and 6.1.1.4'
N N 0.0061 0.0033 'International Tables Vol C Tables 4.2.6.8 and 6.1.1.4'
O O 0.0106 0.0060 'International Tables Vol C Tables 4.2.6.8 and 6.1.1.4'

loop_
_geom_angle_atom_site_label_1
_geom_angle_atom_site_label_2
_geom_angle_atom_site_label_3
_geom_angle
_geom_angle_site_symmetry_1
_geom_angle_site_symmetry_3
_geom_angle_publ_flag
C00Z N00D C015 123.68(9) . . ?
C00Y N00E C012 119.21(9) . . ?
C015 N00F C011 119.36(9) . . ?
C017 N00G C016 124.18(9) . . ?
C00Z N00H C011 123.92(9) . . ?
C01A N00I C00Y 123.46(9) . . ?
C016 N00J C019 124.68(9) . . ?
C017 N00K C019 123.80(9) . . ?
C013 N00L C01C 123.23(9) . . ?
C01B N00M C01C 119.48(9) . . ?
C01A N00N C012 123.87(9) . . ?
C013 N00O C01B 123.65(9) . . ?
O003 C00Y N00E 122.92(9) . . ?
O003 C00Y N00I 117.17(10) . . ?
N00E C00Y N00I 119.90(9) . . ?
O002 C00Z N00H 123.10(9) . . ?
O002 C00Z N00D 122.68(10) . . ?
N00H C00Z N00D 114.22(9) . . ?
N00X C010 N00P 119.95(11) . . ?
N00X C010 N00R 120.15(11) . . ?
N00P C010 N00R 119.90(10) . . ?
O006 C011 N00F 123.58(10) . . ?
O006 C011 N00H 117.15(9) . . ?
N00F C011 N00H 119.27(9) . . ?
O005 C012 N00E 123.32(9) . . ?
O005 C012 N00N 117.34(10) . . ?
N00E C012 N00N 119.35(9) . . ?
O00C C013 N00L 122.86(10) . . ?
O00C C013 N00O 122.46(10) . . ?
N00L C013 N00O 114.67(9) . . ?
N00Q C014 N00T 119.66(11) . . ?
N00Q C014 N00V 119.92(10) . . ?
N00T C014 N00V 120.42(11) . . ?
O001 C015 N00F 123.50(9) . . ?
O001 C015 N00D 117.15(9) . . ?
N00F C015 N00D 119.34(9) . . ?
O008 C016 N00G 122.26(10) . . ?
O008 C016 N00J 122.35(10) . . ?
N00G C016 N00J 115.38(9) . . ?
O004 C017 N00G 121.76(10) . . ?
O004 C017 N00K 121.91(10) . . ?
N00G C017 N00K 116.33(9) . . ?
N00S C018 N00W 121.08(11) . . ?
N00S C018 N00U 119.77(11) . . ?
N00W C018 N00U 119.14(11) . . ?
O007 C019 N00K 122.45(10) . . ?
O007 C019 N00J 122.06(9) . . ?
N00K C019 N00J 115.49(9) . . ?
O00A C01A N00N 122.90(10) . . ?
O00A C01A N00I 123.06(10) . . ?
N00N C01A N00I 114.04(9) . . ?
O009 C01B N00M 122.87(10) . . ?
O009 C01B N00O 117.79(10) . . ?
N00M C01B N00O 119.34(10) . . ?
O00B C01C N00M 122.87(10) . . ?
O00B C01C N00L 117.50(10) . . ?
N00M C01C N00L 119.63(9) . . ?

loop_
_geom_bond_atom_site_label_1
_geom_bond_atom_site_label_2
_geom_bond_distance
_geom_bond_site_symmetry_2
_geom_bond_publ_flag
O001 C015 1.2420(12) . ?
O002 C00Z 1.2369(13) . ?
O003 C00Y 1.2550(13) . ?
O004 C017 1.2203(13) . ?
O005 C012 1.2315(13) . ?
O006 C011 1.2353(13) . ?
O007 C019 1.2221(13) . ?
O008 C016 1.2161(13) . ?
O009 C01B 1.2349(13) . ?
O00A C01A 1.2280(13) . ?
O00B C01C 1.2385(13) . ?
O00C C013 1.2342(13) . ?
N00D C00Z 1.3540(13) . ?
N00D C015 1.4000(13) . ?
N00E C00Y 1.3309(13) . ?
N00E C012 1.3489(14) . ?
N00F C015 1.3411(13) . ?
N00F C011 1.3450(13) . ?
N00G C017 1.3670(13) . ?
N00G C016 1.3671(13) . ?
N00H C00Z 1.3511(13) . ?
N00H C011 1.3965(14) . ?
N00I C01A 1.3598(13) . ?
N00I C00Y 1.3948(13) . ?
N00J C016 1.3716(13) . ?
N00J C019 1.3717(13) . ?
N00K C017 1.3698(13) . ?
N00K C019 1.3709(13) . ?
N00L C013 1.3576(14) . ?
N00L C01C 1.3978(14) . ?
N00M C01B 1.3448(14) . ?
N00M C01C 1.3454(14) . ?
N00N C01A 1.3544(13) . ?
N00N C012 1.3933(13) . ?
N00O C013 1.3576(14) . ?
N00O C01B 1.3957(14) . ?
N00P C010 1.3247(15) . ?
N00Q C014 1.3202(15) . ?
N00R C010 1.3315(14) . ?
N00S C018 1.3142(14) . ?
N00T C014 1.3250(14) . ?
N00U C018 1.3354(14) . ?
N00V C014 1.3260(15) . ?
N00W C018 1.3220(15) . ?
N00X C010 1.3192(14) . ?
